data_4132552
loop_
_publ_author_name
'McWilliams, Sean F.'
'Bill, Eckhard'
'Lukat-Rodgers, Gudrun'
'Rodgers, Kenton R.'
'Mercado, Brandon Q.'
'Holland, Patrick L.'

_publ_contact_author
;
 Prof. Patrick L. Holland         
 The Department of Chemistry 
 Yale University 
 P. O. Box 208107 
 New Haven 
 Connecticut 06520 USA.
;
_publ_section_title
;
 Effects of N<sub>2</sub> Binding Mode on Iron-Based Functionalization of
 Dinitrogen to Form an Iron(III) Hydrazido Complex.
;
_journal_issue 27
_journal_name_full 'Journal of the American Chemical Society'
_journal_page_first 8586
_journal_page_last 8598
_journal_paper_doi 10.1021/jacs.8b04828
_journal_volume 140
_journal_year 2018
_chemical_formula_moiety 'C45 H75 Fe K N6 O7, C4 H10 O'
_chemical_formula_sum 'C49 H85 Fe K N6 O8'
_chemical_formula_weight 981.17
_space_group_crystal_system monoclinic
_space_group_IT_number 14
_space_group_name_Hall '-P 2yn'
_space_group_name_H-M_alt 'P 1 21/n 1'
_atom_sites_solution_hydrogens geom
_atom_sites_solution_primary direct
_atom_sites_solution_secondary difmap
_audit_creation_method SHELXL-2013
_cell_angle_alpha 90
_cell_angle_beta 111.839(8)
_cell_angle_gamma 90
_cell_formula_units_Z 8
_cell_length_a 21.4377(4)
_cell_length_b 21.1501(4)
_cell_length_c 26.2600(18)
_cell_measurement_reflns_used 165451
_cell_measurement_temperature 93(2)
_cell_measurement_theta_max 27.5
_cell_measurement_theta_min 3.0
_cell_volume 11052.0(10)
_computing_cell_refinement 'CrystalClear-SM Expert 2.0 r15 (Rigaku, 2011)'
_computing_data_collection 'CrystalClear-SM Expert 2.0 r15 (Rigaku, 2011)'
_computing_data_reduction 'CrystalClear-SM Expert 2.0 r15 (Rigaku, 2011)'
_computing_molecular_graphics
;
Dolomanov, O.V.; Bourhis, L.J.; Gildea, R.J.; Howard, J.A.K.; Puschmann, H., 
OLEX2: A complete structure solution, refinement and analysis program
(2009). J. Appl. Cryst., 42, 339-341.
;
_computing_publication_material 'SHELXL-2013 (Sheldrick, 2013)'
_computing_structure_refinement 'SHELXL-2013 (Sheldrick, 2013)'
_computing_structure_solution 'SHELXS-2013 (Sheldrick, 2013)'
_diffrn_ambient_temperature 93(2)
_diffrn_detector_area_resol_mean 10
_diffrn_measured_fraction_theta_full 0.998
_diffrn_measured_fraction_theta_max 0.998
_diffrn_measurement_device_type 'Rigaku R-AXIS RAPID imaging plate'
_diffrn_measurement_method \w
_diffrn_radiation_type MoK\a
_diffrn_radiation_wavelength 0.71075
_diffrn_reflns_av_R_equivalents 0.1064
_diffrn_reflns_av_unetI/netI 0.0453
_diffrn_reflns_Laue_measured_fraction_full 0.998
_diffrn_reflns_Laue_measured_fraction_max 0.998
_diffrn_reflns_limit_h_max 25
_diffrn_reflns_limit_h_min -25
_diffrn_reflns_limit_k_max 25
_diffrn_reflns_limit_k_min -25
_diffrn_reflns_limit_l_max 31
_diffrn_reflns_limit_l_min -31
_diffrn_reflns_number 278638
_diffrn_reflns_point_group_measured_fraction_full 0.998
_diffrn_reflns_point_group_measured_fraction_max 0.998
_diffrn_reflns_theta_full 25.242
_diffrn_reflns_theta_max 25.351
_diffrn_reflns_theta_min 3.008
_diffrn_source 'Sealed Tube'
_exptl_absorpt_coefficient_mu 0.401
_exptl_absorpt_correction_T_max 0.931
_exptl_absorpt_correction_T_min 0.690
_exptl_absorpt_correction_type multi-scan
_exptl_absorpt_process_details 'Jacobson, R. (1998) Private Communication'
_exptl_crystal_colour Black
_exptl_crystal_density_diffrn 1.179
_exptl_crystal_density_method 'not measured'
_exptl_crystal_description Block
_exptl_crystal_F_000 4240
_exptl_crystal_size_max 0.240
_exptl_crystal_size_mid 0.220
_exptl_crystal_size_min 0.180
_refine_diff_density_max 1.665
_refine_diff_density_min -0.932
_refine_diff_density_rms 0.073
_refine_ls_extinction_method none
_refine_ls_goodness_of_fit_ref 1.049
_refine_ls_hydrogen_treatment constr
_refine_ls_matrix_type full
_refine_ls_number_parameters 1199
_refine_ls_number_reflns 20220
_refine_ls_number_restraints 0
_refine_ls_restrained_S_all 1.049
_refine_ls_R_factor_all 0.0949
_refine_ls_R_factor_gt 0.0687
_refine_ls_shift/su_max 0.001
_refine_ls_shift/su_mean 0.000
_refine_ls_structure_factor_coef Fsqd
_refine_ls_weighting_details 'w=1/[\s^2^(Fo^2^)+(0.1053P)^2^+7.7697P] where P=(Fo^2^+2Fc^2^)/3'
_refine_ls_weighting_scheme calc
_refine_ls_wR_factor_gt 0.1757
_refine_ls_wR_factor_ref 0.1922
_reflns_Friedel_coverage 0.000
_reflns_number_gt 14671
_reflns_number_total 20220
_reflns_threshold_expression 'I > 2\s(I)'
_cod_data_source_file ja8b04828_si_003.cif
_cod_data_source_block 3
_cod_original_sg_symbol_H-M 'P 21/n'
_cod_database_code 4132552
_shelx_space_group_comment
;
The symmetry employed for this shelxl refinement is uniquely defined
by the following loop, which should always be used as a source of
symmetry information in preference to the above space-group names.
They are only intended as comments.
;
_shelx_estimated_absorpt_t_min 0.910
_shelx_estimated_absorpt_t_max 0.931
_shelxl_version_number 2013-4

loop_
_space_group_symop_operation_xyz
'x, y, z'
'-x+1/2, y+1/2, -z+1/2'
'-x, -y, -z'
'x-1/2, -y-1/2, z-1/2'

loop_
_atom_site_label
_atom_site_type_symbol
_atom_site_fract_x
_atom_site_fract_y
_atom_site_fract_z
_atom_site_U_iso_or_equiv
_atom_site_adp_type
_atom_site_occupancy
_atom_site_site_symmetry_order
_atom_site_calc_flag
_atom_site_refinement_flags_posn
_atom_site_refinement_flags_adp
N1 N 0.97338(14) 0.78339(14) 0.21388(12) 0.0364(7) Uani 1 1 d . .
N2 N 0.93426(16) 0.82146(16) 0.21095(14) 0.0485(8) Uani 1 1 d . .
N3 N 1.09083(15) 0.76359(14) 0.19204(11) 0.0367(7) Uani 1 1 d . .
N4 N 1.12742(17) 0.78642(15) 0.17565(13) 0.0475(8) Uani 1 1 d . .
Fe1 Fe 1.03501(2) 0.72252(2) 0.21987(2) 0.03274(14) Uani 1 1 d . .
N11 N 1.00015(14) 0.64198(14) 0.17903(11) 0.0374(7) Uani 1 1 d . .
N21 N 1.08085(13) 0.68048(14) 0.29304(11) 0.0340(6) Uani 1 1 d . .
C11 C 1.0061(2) 0.52684(18) 0.16323(16) 0.0517(10) Uani 1 1 d . .
H11A H 0.9600 0.5319 0.1367 0.078 Uiso 1 1 calc R U
H11B H 1.0083 0.4902 0.1867 0.078 Uiso 1 1 calc R U
H11C H 1.0365 0.5204 0.1436 0.078 Uiso 1 1 calc R U
C21 C 1.02683(18) 0.58580(17) 0.19845(15) 0.0394(8) Uani 1 1 d . .
C31 C 1.07477(18) 0.57742(17) 0.25171(15) 0.0411(8) Uani 1 1 d . .
H31 H 1.0966 0.5375 0.2584 0.049 Uiso 1 1 calc R U
C41 C 1.09518(18) 0.61876(17) 0.29624(14) 0.0382(8) Uani 1 1 d . .
C51 C 1.1348(2) 0.58959(19) 0.35159(15) 0.0493(10) Uani 1 1 d . .
H51A H 1.1814 0.6044 0.3643 0.074 Uiso 1 1 calc R U
H51B H 1.1338 0.5434 0.3482 0.074 Uiso 1 1 calc R U
H51C H 1.1148 0.6021 0.3781 0.074 Uiso 1 1 calc R U
C12 C 0.94088(19) 0.64521(16) 0.13049(15) 0.0435(9) Uani 1 1 d . .
C22 C 0.9452(2) 0.65472(18) 0.07886(16) 0.0522(11) Uani 1 1 d . .
C32 C 0.8849(3) 0.65972(19) 0.03329(18) 0.0654(14) Uani 1 1 d . .
H32 H 0.8863 0.6658 -0.0021 0.079 Uiso 1 1 calc R U
C42 C 0.8237(3) 0.6559(2) 0.0389(2) 0.0743(16) Uani 1 1 d . .
H42 H 0.7835 0.6589 0.0073 0.089 Uiso 1 1 calc R U
C52 C 0.8199(2) 0.64784(19) 0.0899(2) 0.0675(14) Uani 1 1 d . .
H52 H 0.7772 0.6459 0.0931 0.081 Uiso 1 1 calc R U
C62 C 0.8782(2) 0.64256(18) 0.13660(18) 0.0524(11) Uani 1 1 d . .
C72 C 1.0117(2) 0.6585(2) 0.07151(16) 0.0556(11) Uani 1 1 d . .
H72 H 1.0482 0.6542 0.1085 0.067 Uiso 1 1 calc R U
C82 C 1.0198(3) 0.6042(2) 0.03495(18) 0.0730(14) Uani 1 1 d . .
H82A H 1.0186 0.5635 0.0524 0.109 Uiso 1 1 calc R U
H82B H 1.0629 0.6087 0.0303 0.109 Uiso 1 1 calc R U
H82C H 0.9830 0.6060 -0.0010 0.109 Uiso 1 1 calc R U
C92 C 1.0199(3) 0.7232(2) 0.04805(17) 0.0644(13) Uani 1 1 d . .
H92A H 0.9824 0.7302 0.0131 0.097 Uiso 1 1 calc R U
H92B H 1.0623 0.7242 0.0421 0.097 Uiso 1 1 calc R U
H92C H 1.0201 0.7566 0.0740 0.097 Uiso 1 1 calc R U
C102 C 0.87354(19) 0.6324(2) 0.19188(19) 0.0556(11) Uani 1 1 d . .
H102 H 0.9190 0.6410 0.2204 0.067 Uiso 1 1 calc R U
C112 C 0.8556(3) 0.5635(2) 0.1992(2) 0.0818(17) Uani 1 1 d . .
H11D H 0.8139 0.5518 0.1691 0.123 Uiso 1 1 calc R U
H11E H 0.8495 0.5591 0.2342 0.123 Uiso 1 1 calc R U
H11F H 0.8921 0.5356 0.1990 0.123 Uiso 1 1 calc R U
C122 C 0.8244(2) 0.6771(2) 0.2026(2) 0.0728(15) Uani 1 1 d . .
H12A H 0.8338 0.7206 0.1946 0.109 Uiso 1 1 calc R U
H12B H 0.8293 0.6739 0.2411 0.109 Uiso 1 1 calc R U
H12C H 0.7784 0.6657 0.1789 0.109 Uiso 1 1 calc R U
C13 C 1.09948(17) 0.71694(18) 0.34212(14) 0.0370(8) Uani 1 1 d . .
C23 C 1.16536(18) 0.74005(18) 0.36772(14) 0.0388(8) Uani 1 1 d . .
C33 C 1.1812(2) 0.7752(2) 0.41518(15) 0.0509(10) Uani 1 1 d . .
H33 H 1.2255 0.7912 0.4325 0.061 Uiso 1 1 calc R U
C43 C 1.1340(2) 0.7875(2) 0.43795(16) 0.0583(12) Uani 1 1 d . .
H43 H 1.1461 0.8110 0.4711 0.070 Uiso 1 1 calc R U
C53 C 1.0698(2) 0.7659(2) 0.41271(16) 0.0557(11) Uani 1 1 d . .
H53 H 1.0375 0.7747 0.4285 0.067 Uiso 1 1 calc R U
C63 C 1.05069(19) 0.7311(2) 0.36443(15) 0.0454(9) Uani 1 1 d . .
C73 C 1.21837(17) 0.72878(18) 0.34379(15) 0.0402(8) Uani 1 1 d . .
H73 H 1.2005 0.6968 0.3138 0.048 Uiso 1 1 calc R U
C83 C 1.28348(19) 0.7030(2) 0.38590(17) 0.0511(10) Uani 1 1 d . .
H83A H 1.3047 0.7355 0.4135 0.077 Uiso 1 1 calc R U
H83B H 1.3140 0.6912 0.3675 0.077 Uiso 1 1 calc R U
H83C H 1.2736 0.6657 0.4038 0.077 Uiso 1 1 calc R U
C93 C 1.2321(2) 0.7902(2) 0.31843(17) 0.0519(10) Uani 1 1 d . .
H93A H 1.1902 0.8055 0.2905 0.078 Uiso 1 1 calc R U
H93B H 1.2651 0.7820 0.3015 0.078 Uiso 1 1 calc R U
H93C H 1.2498 0.8223 0.3472 0.078 Uiso 1 1 calc R U
C103 C 0.9784(2) 0.7089(2) 0.33554(19) 0.0595(12) Uani 1 1 d . .
H103 H 0.9705 0.7031 0.2958 0.071 Uiso 1 1 calc R U
C113 C 0.9670(3) 0.6455(4) 0.3575(3) 0.120(3) Uani 1 1 d . .
H11G H 1.0006 0.6151 0.3555 0.179 Uiso 1 1 calc R U
H11H H 0.9219 0.6300 0.3355 0.179 Uiso 1 1 calc R U
H11I H 0.9711 0.6502 0.3958 0.179 Uiso 1 1 calc R U
C123 C 0.9286(3) 0.7591(4) 0.3393(3) 0.113(3) Uani 1 1 d . .
H12D H 0.9300 0.7609 0.3770 0.170 Uiso 1 1 calc R U
H12E H 0.8831 0.7479 0.3144 0.170 Uiso 1 1 calc R U
H12F H 0.9410 0.8004 0.3290 0.170 Uiso 1 1 calc R U
K1 K 0.83332(4) 0.91848(4) 0.16440(3) 0.03523(18) Uani 1 1 d . .
O10 O 0.71750(13) 0.85848(12) 0.16458(11) 0.0450(6) Uani 1 1 d . .
C20 C 0.7184(2) 0.8462(2) 0.21773(17) 0.0528(10) Uani 1 1 d . .
H20A H 0.7533 0.8144 0.2363 0.063 Uiso 1 1 calc R U
H20B H 0.6743 0.8292 0.2152 0.063 Uiso 1 1 calc R U
C30 C 0.7330(2) 0.9068(2) 0.25022(18) 0.0546(11) Uani 1 1 d . .
H30A H 0.6982 0.9387 0.2314 0.066 Uiso 1 1 calc R U
H30B H 0.7318 0.8991 0.2870 0.066 Uiso 1 1 calc R U
O40 O 0.79746(14) 0.93023(13) 0.25565(11) 0.0490(7) Uani 1 1 d . .
C50 C 0.8108(2) 0.9901(2) 0.28109(16) 0.0536(10) Uani 1 1 d . .
H50A H 0.8070 0.9875 0.3175 0.064 Uiso 1 1 calc R U
H50B H 0.7771 1.0209 0.2585 0.064 Uiso 1 1 calc R U
C60 C 0.8793(2) 1.0121(2) 0.28784(16) 0.0551(11) Uani 1 1 d . .
H60A H 0.8889 1.0531 0.3073 0.066 Uiso 1 1 calc R U
H60B H 0.9133 0.9810 0.3098 0.066 Uiso 1 1 calc R U
O70 O 0.88256(13) 1.01873(13) 0.23463(10) 0.0487(7) Uani 1 1 d . .
C80 C 0.9434(2) 1.0483(2) 0.23763(17) 0.0531(10) Uani 1 1 d . .
H80A H 0.9824 1.0254 0.2640 0.064 Uiso 1 1 calc R U
H80B H 0.9446 1.0925 0.2505 0.064 Uiso 1 1 calc R U
C90 C 0.9471(2) 1.04756(19) 0.18147(17) 0.0514(10) Uani 1 1 d . .
H90A H 0.9087 1.0713 0.1553 0.062 Uiso 1 1 calc R U
H90B H 0.9892 1.0680 0.1828 0.062 Uiso 1 1 calc R U
O100 O 0.94535(12) 0.98290(11) 0.16374(10) 0.0409(6) Uani 1 1 d . .
C110 C 0.9640(2) 0.9755(2) 0.11739(16) 0.0484(10) Uani 1 1 d . .
H11J H 1.0116 0.9878 0.1271 0.058 Uiso 1 1 calc R U
H11K H 0.9358 1.0030 0.0871 0.058 Uiso 1 1 calc R U
C120 C 0.95429(18) 0.9076(2) 0.09973(15) 0.0455(9) Uani 1 1 d . .
H12G H 0.9715 0.9002 0.0701 0.055 Uiso 1 1 calc R U
H12H H 0.9790 0.8797 0.1310 0.055 Uiso 1 1 calc R U
O130 O 0.88398(12) 0.89431(12) 0.08054(10) 0.0422(6) Uani 1 1 d . .
C140 C 0.8686(2) 0.83150(19) 0.06098(17) 0.0493(10) Uani 1 1 d . .
H14A H 0.8922 0.8010 0.0905 0.059 Uiso 1 1 calc R U
H14B H 0.8832 0.8241 0.0299 0.059 Uiso 1 1 calc R U
C150 C 0.7948(2) 0.8227(2) 0.04290(16) 0.0507(10) Uani 1 1 d . .
H15A H 0.7711 0.8577 0.0182 0.061 Uiso 1 1 calc R U
H15B H 0.7813 0.7824 0.0226 0.061 Uiso 1 1 calc R U
O160 O 0.77738(12) 0.82200(12) 0.09019(11) 0.0455(6) Uani 1 1 d . .
C170 C 0.70749(19) 0.8163(2) 0.07771(18) 0.0519(10) Uani 1 1 d . .
H17A H 0.6890 0.7808 0.0520 0.062 Uiso 1 1 calc R U
H17B H 0.6842 0.8556 0.0602 0.062 Uiso 1 1 calc R U
C180 C 0.69692(19) 0.80472(18) 0.12973(17) 0.0481(10) Uani 1 1 d . .
H18A H 0.6488 0.7960 0.1216 0.058 Uiso 1 1 calc R U
H18B H 0.7232 0.7673 0.1485 0.058 Uiso 1 1 calc R U
N5 N 0.57469(15) 0.70838(14) 0.18459(11) 0.0360(7) Uani 1 1 d . .
N6 N 0.60836(18) 0.68061(16) 0.16802(14) 0.0533(9) Uani 1 1 d . .
N7 N 0.46492(14) 0.69310(14) 0.21549(12) 0.0364(7) Uani 1 1 d . .
N8 N 0.42985(16) 0.65313(16) 0.21823(14) 0.0480(8) Uani 1 1 d . .
Fe2 Fe 0.52220(2) 0.75461(2) 0.21238(2) 0.02908(13) Uani 1 1 d . .
N31 N 0.57467(13) 0.79288(13) 0.28583(11) 0.0305(6) Uani 1 1 d . .
N41 N 0.48980(13) 0.83705(12) 0.17431(10) 0.0284(6) Uani 1 1 d . .
C14 C 0.6304(2) 0.88178(19) 0.34742(15) 0.0469(9) Uani 1 1 d . .
H14C H 0.6000 0.8977 0.3646 0.070 Uiso 1 1 calc R U
H14D H 0.6582 0.9166 0.3431 0.070 Uiso 1 1 calc R U
H14E H 0.6594 0.8489 0.3707 0.070 Uiso 1 1 calc R U
C24 C 0.58954(17) 0.85422(17) 0.29158(13) 0.0346(8) Uani 1 1 d . .
C34 C 0.56774(17) 0.89811(16) 0.24829(14) 0.0343(7) Uani 1 1 d . .
H34 H 0.5894 0.9381 0.2562 0.041 Uiso 1 1 calc R U
C44 C 0.51899(16) 0.89189(16) 0.19528(14) 0.0316(7) Uani 1 1 d . .
C54 C 0.49962(18) 0.95190(16) 0.16148(15) 0.0391(8) Uani 1 1 d . .
H54A H 0.5272 0.9562 0.1391 0.059 Uiso 1 1 calc R U
H54B H 0.5071 0.9884 0.1860 0.059 Uiso 1 1 calc R U
H54C H 0.4521 0.9499 0.1375 0.059 Uiso 1 1 calc R U
C15 C 0.59198(16) 0.75339(16) 0.33364(13) 0.0318(7) Uani 1 1 d . .
C25 C 0.65119(17) 0.71749(18) 0.35015(14) 0.0375(8) Uani 1 1 d . .
C35 C 0.66593(19) 0.67808(19) 0.39566(14) 0.0432(9) Uani 1 1 d . .
H35 H 0.7057 0.6532 0.4070 0.052 Uiso 1 1 calc R U
C45 C 0.62408(19) 0.67461(19) 0.42437(14) 0.0448(9) Uani 1 1 d . .
H45 H 0.6352 0.6480 0.4557 0.054 Uiso 1 1 calc R U
C55 C 0.56566(18) 0.7100(2) 0.40752(14) 0.0441(9) Uani 1 1 d . .
H55 H 0.5368 0.7075 0.4275 0.053 Uiso 1 1 calc R U
C65 C 0.54838(18) 0.74920(19) 0.36187(14) 0.0415(9) Uani 1 1 d . .
C75 C 0.69979(19) 0.7219(2) 0.32059(16) 0.0513(10) Uani 1 1 d . .
H75 H 0.6772 0.7467 0.2862 0.062 Uiso 1 1 calc R U
C85 C 0.7183(3) 0.6587(3) 0.3044(2) 0.0787(16) Uani 1 1 d . .
H85A H 0.7455 0.6352 0.3373 0.118 Uiso 1 1 calc R U
H85B H 0.7442 0.6648 0.2808 0.118 Uiso 1 1 calc R U
H85C H 0.6773 0.6348 0.2843 0.118 Uiso 1 1 calc R U
C95 C 0.7628(2) 0.7598(3) 0.3568(2) 0.0828(17) Uani 1 1 d . .
H95A H 0.7487 0.8007 0.3664 0.124 Uiso 1 1 calc R U
H95B H 0.7923 0.7667 0.3364 0.124 Uiso 1 1 calc R U
H95C H 0.7870 0.7360 0.3903 0.124 Uiso 1 1 calc R U
C105 C 0.4836(2) 0.7868(3) 0.34391(19) 0.0775(17) Uani 1 1 d . .
H10A H 0.4779 0.8093 0.3090 0.093 Uiso 1 1 calc R U
C115 C 0.4239(2) 0.7439(4) 0.3337(2) 0.109(3) Uani 1 1 d . .
H11O H 0.4236 0.7110 0.3074 0.164 Uiso 1 1 calc R U
H11P H 0.3824 0.7688 0.3189 0.164 Uiso 1 1 calc R U
H11Q H 0.4268 0.7242 0.3683 0.164 Uiso 1 1 calc R U
C125 C 0.4862(3) 0.8368(3) 0.3882(3) 0.109(2) Uani 1 1 d . .
H12I H 0.4880 0.8153 0.4217 0.163 Uiso 1 1 calc R U
H12J H 0.4459 0.8635 0.3744 0.163 Uiso 1 1 calc R U
H12K H 0.5263 0.8633 0.3962 0.163 Uiso 1 1 calc R U
C16 C 0.43086(16) 0.83724(15) 0.12517(13) 0.0309(7) Uani 1 1 d . .
C26 C 0.43470(17) 0.83193(15) 0.07286(13) 0.0333(7) Uani 1 1 d . .
C36 C 0.37576(18) 0.82993(17) 0.02708(14) 0.0386(8) Uani 1 1 d . .
H36 H 0.3780 0.8265 -0.0083 0.046 Uiso 1 1 calc R U
C46 C 0.31373(19) 0.83286(18) 0.03161(15) 0.0442(9) Uani 1 1 d . .
H46 H 0.2738 0.8314 -0.0003 0.053 Uiso 1 1 calc R U
C56 C 0.30997(17) 0.83791(16) 0.08296(15) 0.0377(8) Uani 1 1 d . .
H56 H 0.2672 0.8404 0.0858 0.045 Uiso 1 1 calc R U
C66 C 0.36744(16) 0.83945(15) 0.13027(14) 0.0317(7) Uani 1 1 d . .
C76 C 0.50213(18) 0.82779(17) 0.06627(14) 0.0385(8) Uani 1 1 d . .
H76 H 0.5386 0.8319 0.1034 0.046 Uiso 1 1 calc R U
C86 C 0.5092(2) 0.7631(2) 0.04235(16) 0.0486(10) Uani 1 1 d . .
H86A H 0.5060 0.7296 0.0670 0.073 Uiso 1 1 calc R U
H86B H 0.5529 0.7606 0.0385 0.073 Uiso 1 1 calc R U
H86C H 0.4732 0.7579 0.0063 0.073 Uiso 1 1 calc R U
C96 C 0.5108(2) 0.8812(2) 0.02946(17) 0.0546(11) Uani 1 1 d . .
H96A H 0.4759 0.8776 -0.0073 0.082 Uiso 1 1 calc R U
H96B H 0.5552 0.8778 0.0270 0.082 Uiso 1 1 calc R U
H96C H 0.5068 0.9223 0.0453 0.082 Uiso 1 1 calc R U
C106 C 0.36233(17) 0.84291(17) 0.18668(14) 0.0373(8) Uani 1 1 d . .
H106 H 0.4029 0.8212 0.2130 0.045 Uiso 1 1 calc R U
C116 C 0.3640(3) 0.9100(2) 0.2064(2) 0.0682(14) Uani 1 1 d . .
H11L H 0.4061 0.9301 0.2086 0.102 Uiso 1 1 calc R U
H11M H 0.3611 0.9100 0.2428 0.102 Uiso 1 1 calc R U
H11N H 0.3259 0.9335 0.1806 0.102 Uiso 1 1 calc R U
C126 C 0.3020(2) 0.8090(2) 0.18931(19) 0.0624(12) Uani 1 1 d . .
H12L H 0.2610 0.8314 0.1667 0.094 Uiso 1 1 calc R U
H12M H 0.3047 0.8078 0.2274 0.094 Uiso 1 1 calc R U
H12N H 0.3008 0.7658 0.1756 0.094 Uiso 1 1 calc R U
K2 K 0.33832(4) 0.55113(4) 0.16896(3) 0.0409(2) Uani 1 1 d . .
O190 O 0.26971(13) 0.65866(13) 0.12872(11) 0.0492(7) Uani 1 1 d . .
C200 C 0.2046(2) 0.6591(2) 0.13461(18) 0.0555(11) Uani 1 1 d . .
H20C H 0.1761 0.6243 0.1128 0.067 Uiso 1 1 calc R U
H20D H 0.1812 0.6996 0.1211 0.067 Uiso 1 1 calc R U
C210 C 0.2162(2) 0.65072(19) 0.1940(2) 0.0577(11) Uani 1 1 d . .
H21A H 0.2458 0.6848 0.2158 0.069 Uiso 1 1 calc R U
H21B H 0.1729 0.6533 0.1993 0.069 Uiso 1 1 calc R U
O220 O 0.24660(14) 0.59095(12) 0.21240(11) 0.0510(7) Uani 1 1 d . .
C230 C 0.2703(3) 0.5837(2) 0.26975(17) 0.0577(11) Uani 1 1 d . .
H23A H 0.2353 0.5974 0.2836 0.069 Uiso 1 1 calc R U
H23B H 0.3106 0.6104 0.2872 0.069 Uiso 1 1 calc R U
C240 C 0.2876(2) 0.5155(2) 0.28405(17) 0.0514(10) Uani 1 1 d . .
H24A H 0.3020 0.5096 0.3242 0.062 Uiso 1 1 calc R U
H24B H 0.2475 0.4888 0.2658 0.062 Uiso 1 1 calc R U
O250 O 0.33947(14) 0.49719(12) 0.26690(11) 0.0473(6) Uani 1 1 d . .
C260 C 0.3512(2) 0.43150(18) 0.27316(17) 0.0473(9) Uani 1 1 d . .
H26A H 0.3097 0.4083 0.2516 0.057 Uiso 1 1 calc R U
H26B H 0.3641 0.4197 0.3122 0.057 Uiso 1 1 calc R U
C270 C 0.4063(2) 0.41387(19) 0.25387(15) 0.0459(9) Uani 1 1 d . .
H27A H 0.4478 0.4369 0.2757 0.055 Uiso 1 1 calc R U
H27B H 0.4155 0.3680 0.2593 0.055 Uiso 1 1 calc R U
O280 O 0.38769(13) 0.42893(12) 0.19765(10) 0.0443(6) Uani 1 1 d . .
C290 C 0.4353(2) 0.4049(2) 0.17687(16) 0.0486(9) Uani 1 1 d . .
H29A H 0.4301 0.3585 0.1724 0.058 Uiso 1 1 calc R U
H29B H 0.4813 0.4139 0.2032 0.058 Uiso 1 1 calc R U
C300 C 0.4254(2) 0.43458(18) 0.12294(17) 0.0498(10) Uani 1 1 d . .
H30C H 0.4580 0.4169 0.1082 0.060 Uiso 1 1 calc R U
H30D H 0.3795 0.4255 0.0964 0.060 Uiso 1 1 calc R U
O310 O 0.43486(13) 0.50133(11) 0.13041(11) 0.0453(6) Uani 1 1 d . .
C320 C 0.4401(2) 0.53161(19) 0.08384(17) 0.0499(10) Uani 1 1 d . .
H32A H 0.4070 0.5133 0.0498 0.060 Uiso 1 1 calc R U
H32B H 0.4856 0.5251 0.0834 0.060 Uiso 1 1 calc R U
C330 C 0.4271(2) 0.59987(19) 0.08651(16) 0.0465(9) Uani 1 1 d . .
H33A H 0.4567 0.6174 0.1223 0.056 Uiso 1 1 calc R U
H33B H 0.4360 0.6227 0.0570 0.056 Uiso 1 1 calc R U
O340 O 0.35887(13) 0.60688(11) 0.07998(10) 0.0416(6) Uani 1 1 d . .
C350 C 0.3361(2) 0.67140(18) 0.07351(17) 0.0510(10) Uani 1 1 d . .
H35A H 0.3342 0.6882 0.0378 0.061 Uiso 1 1 calc R U
H35B H 0.3673 0.6979 0.1031 0.061 Uiso 1 1 calc R U
C360 C 0.26529(19) 0.67266(17) 0.07629(16) 0.0443(9) Uani 1 1 d . .
H36A H 0.2451 0.7151 0.0656 0.053 Uiso 1 1 calc R U
H36B H 0.2360 0.6414 0.0503 0.053 Uiso 1 1 calc R U
C370 C 0.1731(2) 0.5149(2) -0.02306(17) 0.0654(13) Uani 1 1 d . .
H37A H 0.1851 0.5149 -0.0556 0.098 Uiso 1 1 calc R U
H37B H 0.1573 0.5571 -0.0181 0.098 Uiso 1 1 calc R U
H37C H 0.1374 0.4839 -0.0279 0.098 Uiso 1 1 calc R U
C380 C 0.2342(2) 0.4977(2) 0.02690(15) 0.0487(10) Uani 1 1 d . .
H38A H 0.2471 0.4536 0.0230 0.058 Uiso 1 1 calc R U
H38B H 0.2720 0.5255 0.0283 0.058 Uiso 1 1 calc R U
O390 O 0.22373(13) 0.50348(12) 0.07728(10) 0.0441(6) Uani 1 1 d . .
C400 C 0.1804(2) 0.4558(2) 0.08411(18) 0.0602(12) Uani 1 1 d . .
H40A H 0.1959 0.4136 0.0776 0.072 Uiso 1 1 calc R U
H40B H 0.1341 0.4623 0.0572 0.072 Uiso 1 1 calc R U
C410 C 0.1807(3) 0.4591(2) 0.14121(19) 0.0654(13) Uani 1 1 d . .
H41A H 0.1627 0.5000 0.1468 0.098 Uiso 1 1 calc R U
H41B H 0.2268 0.4543 0.1677 0.098 Uiso 1 1 calc R U
H41C H 0.1526 0.4250 0.1465 0.098 Uiso 1 1 calc R U
C420 C 0.0656(2) 1.0892(2) 0.0642(2) 0.0583(11) Uani 1 1 d . .
H42A H 0.0202 1.0790 0.0385 0.087 Uiso 1 1 calc R U
H42B H 0.0769 1.1326 0.0578 0.087 Uiso 1 1 calc R U
H42C H 0.0675 1.0853 0.1019 0.087 Uiso 1 1 calc R U
C430 C 0.1151(2) 1.04432(18) 0.05555(16) 0.0463(9) Uani 1 1 d . .
H43A H 0.1138 1.0483 0.0176 0.056 Uiso 1 1 calc R U
H43B H 0.1611 1.0544 0.0812 0.056 Uiso 1 1 calc R U
O440 O 0.09779(13) 0.98157(12) 0.06492(10) 0.0432(6) Uani 1 1 d . .
C450 C 0.14082(19) 0.93569(18) 0.05596(16) 0.0431(9) Uani 1 1 d . .
H45A H 0.1870 0.9409 0.0833 0.052 Uiso 1 1 calc R U
H45B H 0.1421 0.9413 0.0189 0.052 Uiso 1 1 calc R U
C460 C 0.1152(2) 0.87082(18) 0.06091(15) 0.0437(9) Uani 1 1 d . .
H46A H 0.0698 0.8656 0.0333 0.065 Uiso 1 1 calc R U
H46B H 0.1140 0.8655 0.0976 0.065 Uiso 1 1 calc R U
H46C H 0.1450 0.8390 0.0550 0.065 Uiso 1 1 calc R U
C470 C 0.6627(2) 1.0123(2) 0.12612(18) 0.0549(11) Uani 1 1 d . .
H47A H 0.6229 1.0359 0.1252 0.082 Uiso 1 1 calc R U
H47B H 0.7015 1.0249 0.1585 0.082 Uiso 1 1 calc R U
H47C H 0.6546 0.9669 0.1279 0.082 Uiso 1 1 calc R U
C480 C 0.6765(2) 1.02637(19) 0.07531(16) 0.0471(9) Uani 1 1 d . .
H48A H 0.6366 1.0157 0.0424 0.057 Uiso 1 1 calc R U
H48B H 0.6861 1.0720 0.0739 0.057 Uiso 1 1 calc R U
O490 O 0.73246(12) 0.99008(11) 0.07604(10) 0.0396(6) Uani 1 1 d . .
C500 C 0.75464(19) 1.00645(18) 0.03249(14) 0.0415(8) Uani 1 1 d . .
H50C H 0.7970 0.9837 0.0380 0.050 Uiso 1 1 calc R U
H50D H 0.7643 1.0523 0.0343 0.050 Uiso 1 1 calc R U
C510 C 0.7037(2) 0.9907(2) -0.02413(16) 0.0524(10) Uani 1 1 d . .
H51D H 0.7252 0.9934 -0.0511 0.079 Uiso 1 1 calc R U
H51E H 0.6663 1.0208 -0.0339 0.079 Uiso 1 1 calc R U
H51F H 0.6866 0.9477 -0.0240 0.079 Uiso 1 1 calc R U
C520 C 0.8958(4) 0.8829(3) 0.4265(2) 0.101(2) Uani 1 1 d . .
H52A H 0.9405 0.8857 0.4556 0.152 Uiso 1 1 calc R U
H52B H 0.9000 0.8861 0.3907 0.152 Uiso 1 1 calc R U
H52C H 0.8752 0.8423 0.4291 0.152 Uiso 1 1 calc R U
C530 C 0.8537(3) 0.9346(2) 0.43251(19) 0.0737(15) Uani 1 1 d . .
H53A H 0.8102 0.9341 0.4010 0.088 Uiso 1 1 calc R U
H53B H 0.8443 0.9278 0.4663 0.088 Uiso 1 1 calc R U
O540 O 0.88405(17) 0.99350(14) 0.43523(12) 0.0602(8) Uani 1 1 d . .
C550 C 0.8478(3) 1.0464(3) 0.4375(2) 0.0721(14) Uani 1 1 d . .
H55A H 0.8306 1.0414 0.4674 0.086 Uiso 1 1 calc R U
H55B H 0.8088 1.0507 0.4026 0.086 Uiso 1 1 calc R U
C560 C 0.8895(3) 1.1044(2) 0.4472(2) 0.0737(15) Uani 1 1 d . .
H56A H 0.9279 1.1004 0.4821 0.111 Uiso 1 1 calc R U
H56B H 0.8624 1.1411 0.4488 0.111 Uiso 1 1 calc R U
H56C H 0.9059 1.1099 0.4173 0.111 Uiso 1 1 calc R U

loop_
_atom_site_aniso_label
_atom_site_aniso_U_11
_atom_site_aniso_U_22
_atom_site_aniso_U_33
_atom_site_aniso_U_23
_atom_site_aniso_U_13
_atom_site_aniso_U_12
N1 0.0280(16) 0.0393(18) 0.0399(16) 0.0080(13) 0.0103(12) -0.0032(13)
N2 0.0391(19) 0.049(2) 0.059(2) 0.0108(16) 0.0204(16) 0.0011(16)
N3 0.0415(17) 0.0355(17) 0.0307(15) 0.0008(12) 0.0108(13) -0.0029(13)
N4 0.057(2) 0.0441(19) 0.0460(19) 0.0039(14) 0.0244(16) -0.0058(16)
Fe1 0.0308(3) 0.0335(3) 0.0313(3) 0.00304(19) 0.0085(2) -0.0043(2)
N11 0.0335(16) 0.0350(17) 0.0356(15) 0.0070(12) 0.0035(12) -0.0035(12)
N21 0.0273(15) 0.0432(18) 0.0323(15) -0.0009(12) 0.0121(12) -0.0045(12)
C11 0.050(2) 0.034(2) 0.053(2) 0.0040(17) -0.0019(19) -0.0039(17)
C21 0.038(2) 0.0299(19) 0.043(2) 0.0073(15) 0.0074(16) -0.0021(15)
C31 0.039(2) 0.034(2) 0.042(2) 0.0056(15) 0.0053(16) -0.0001(15)
C41 0.036(2) 0.039(2) 0.0381(19) 0.0127(15) 0.0124(15) -0.0008(15)
C51 0.052(2) 0.047(2) 0.041(2) 0.0099(17) 0.0077(18) -0.0026(18)
C12 0.041(2) 0.0249(18) 0.045(2) 0.0030(15) -0.0062(16) -0.0058(15)
C22 0.066(3) 0.027(2) 0.043(2) 0.0042(16) -0.0035(19) -0.0054(18)
C32 0.082(4) 0.030(2) 0.050(2) 0.0015(17) -0.016(2) -0.008(2)
C42 0.067(3) 0.036(2) 0.071(3) 0.008(2) -0.031(3) -0.003(2)
C52 0.050(3) 0.032(2) 0.082(3) 0.011(2) -0.019(2) -0.0037(18)
C62 0.041(2) 0.028(2) 0.065(3) 0.0086(17) -0.0071(19) -0.0043(16)
C72 0.074(3) 0.047(2) 0.034(2) 0.0033(17) 0.0064(19) -0.011(2)
C82 0.102(4) 0.059(3) 0.050(3) -0.008(2) 0.019(3) -0.006(3)
C92 0.099(4) 0.052(3) 0.036(2) 0.0001(18) 0.018(2) -0.014(2)
C102 0.027(2) 0.048(2) 0.078(3) 0.017(2) 0.0037(19) -0.0015(17)
C112 0.077(4) 0.055(3) 0.097(4) 0.035(3) 0.012(3) -0.005(3)
C122 0.039(3) 0.065(3) 0.116(4) 0.028(3) 0.031(3) 0.003(2)
C13 0.0338(19) 0.049(2) 0.0325(18) 0.0057(15) 0.0169(15) 0.0039(16)
C23 0.035(2) 0.050(2) 0.0286(18) -0.0041(15) 0.0087(15) 0.0029(16)
C33 0.049(2) 0.063(3) 0.034(2) -0.0093(18) 0.0076(17) 0.007(2)
C43 0.071(3) 0.070(3) 0.032(2) -0.0089(19) 0.017(2) 0.015(2)
C53 0.067(3) 0.069(3) 0.043(2) 0.010(2) 0.033(2) 0.025(2)
C63 0.044(2) 0.060(3) 0.039(2) 0.0115(18) 0.0246(17) 0.0110(18)
C73 0.0320(19) 0.049(2) 0.039(2) -0.0072(16) 0.0119(15) -0.0047(16)
C83 0.039(2) 0.056(3) 0.057(2) 0.0005(19) 0.0160(18) 0.0020(18)
C93 0.040(2) 0.066(3) 0.051(2) 0.000(2) 0.0172(18) 0.0034(19)
C103 0.040(2) 0.086(3) 0.062(3) 0.018(2) 0.031(2) 0.001(2)
C113 0.076(4) 0.159(7) 0.114(5) 0.069(5) 0.025(4) -0.034(4)
C123 0.048(3) 0.197(8) 0.105(5) -0.010(5) 0.039(3) 0.031(4)
K1 0.0325(4) 0.0382(4) 0.0379(4) 0.0017(3) 0.0165(3) -0.0018(3)
O10 0.0451(15) 0.0367(15) 0.0593(17) 0.0046(12) 0.0266(13) -0.0019(11)
C20 0.049(2) 0.052(3) 0.066(3) 0.016(2) 0.033(2) 0.0025(19)
C30 0.057(3) 0.060(3) 0.064(3) 0.005(2) 0.042(2) -0.004(2)
O40 0.0541(17) 0.0511(17) 0.0497(16) -0.0001(12) 0.0285(13) -0.0032(13)
C50 0.063(3) 0.061(3) 0.041(2) -0.0043(19) 0.023(2) -0.002(2)
C60 0.066(3) 0.060(3) 0.040(2) -0.0089(19) 0.021(2) -0.005(2)
O70 0.0505(16) 0.0525(17) 0.0451(15) -0.0086(12) 0.0203(13) -0.0135(13)
C80 0.057(3) 0.045(2) 0.058(3) -0.0110(19) 0.021(2) -0.0138(19)
C90 0.051(2) 0.041(2) 0.065(3) 0.0046(19) 0.024(2) -0.0087(18)
O100 0.0394(14) 0.0382(14) 0.0491(15) 0.0021(11) 0.0211(12) -0.0047(11)
C110 0.042(2) 0.058(3) 0.050(2) 0.0108(19) 0.0221(18) -0.0012(18)
C120 0.034(2) 0.066(3) 0.040(2) 0.0032(18) 0.0181(16) 0.0041(18)
O130 0.0402(15) 0.0450(15) 0.0408(14) -0.0050(11) 0.0145(11) 0.0047(11)
C140 0.052(2) 0.049(2) 0.050(2) -0.0073(18) 0.0219(19) 0.0076(19)
C150 0.052(2) 0.048(2) 0.052(2) -0.0118(18) 0.0188(19) 0.0005(19)
O160 0.0375(15) 0.0431(15) 0.0562(16) -0.0061(12) 0.0178(12) 0.0007(11)
C170 0.038(2) 0.045(2) 0.069(3) -0.008(2) 0.0150(19) -0.0001(17)
C180 0.037(2) 0.033(2) 0.073(3) -0.0004(18) 0.0183(19) -0.0007(16)
N5 0.0401(17) 0.0337(16) 0.0342(15) -0.0001(12) 0.0137(13) -0.0018(13)
N6 0.068(2) 0.047(2) 0.057(2) 0.0000(16) 0.0374(19) 0.0092(17)
N7 0.0324(16) 0.0341(17) 0.0410(16) -0.0032(12) 0.0119(13) 0.0011(13)
N8 0.0387(18) 0.0421(19) 0.064(2) -0.0005(15) 0.0200(16) -0.0026(15)
Fe2 0.0292(3) 0.0286(3) 0.0296(2) 0.00027(18) 0.01109(19) 0.00115(19)
N31 0.0274(14) 0.0346(16) 0.0313(14) 0.0004(11) 0.0130(11) 0.0006(11)
N41 0.0280(14) 0.0275(15) 0.0291(14) 0.0000(11) 0.0100(11) -0.0005(11)
C14 0.049(2) 0.049(2) 0.037(2) -0.0080(17) 0.0093(17) -0.0071(18)
C24 0.0291(18) 0.042(2) 0.0325(18) -0.0056(14) 0.0116(14) -0.0008(15)
C34 0.0332(19) 0.0299(18) 0.0393(19) -0.0051(14) 0.0129(15) -0.0062(14)
C44 0.0291(18) 0.0303(18) 0.0390(18) -0.0013(14) 0.0168(14) 0.0003(13)
C54 0.038(2) 0.0296(19) 0.047(2) -0.0003(15) 0.0126(16) -0.0022(15)
C15 0.0288(18) 0.040(2) 0.0281(17) 0.0003(14) 0.0128(14) 0.0007(14)
C25 0.0312(19) 0.050(2) 0.0333(18) 0.0056(15) 0.0140(15) 0.0041(15)
C35 0.039(2) 0.055(2) 0.0342(19) 0.0071(16) 0.0120(16) 0.0115(17)
C45 0.051(2) 0.055(2) 0.0303(19) 0.0066(16) 0.0167(17) -0.0002(18)
C55 0.038(2) 0.069(3) 0.0301(18) 0.0066(17) 0.0185(16) 0.0004(18)
C65 0.0298(19) 0.062(3) 0.0356(19) 0.0071(17) 0.0153(15) 0.0059(17)
C75 0.037(2) 0.077(3) 0.046(2) 0.018(2) 0.0219(18) 0.016(2)
C85 0.082(4) 0.106(4) 0.066(3) 0.014(3) 0.048(3) 0.042(3)
C95 0.045(3) 0.126(5) 0.088(4) 0.011(3) 0.038(3) -0.007(3)
C105 0.049(3) 0.141(5) 0.058(3) 0.046(3) 0.037(2) 0.040(3)
C115 0.033(3) 0.223(9) 0.073(4) -0.002(4) 0.021(2) 0.013(4)
C125 0.113(5) 0.091(5) 0.160(6) 0.034(4) 0.097(5) 0.056(4)
C16 0.0320(18) 0.0246(17) 0.0350(18) 0.0009(13) 0.0110(14) 0.0019(13)
C26 0.0366(19) 0.0284(18) 0.0343(18) 0.0028(13) 0.0125(15) 0.0004(14)
C36 0.041(2) 0.038(2) 0.0330(18) 0.0043(14) 0.0083(15) 0.0002(15)
C46 0.038(2) 0.044(2) 0.040(2) 0.0063(16) 0.0012(16) 0.0019(16)
C56 0.0288(18) 0.0317(19) 0.048(2) 0.0027(15) 0.0092(15) 0.0021(14)
C66 0.0314(18) 0.0237(17) 0.0393(18) 0.0005(13) 0.0123(14) 0.0004(13)
C76 0.0354(19) 0.046(2) 0.0343(18) 0.0022(15) 0.0134(15) 0.0025(16)
C86 0.047(2) 0.059(3) 0.042(2) -0.0053(18) 0.0192(18) 0.0028(19)
C96 0.055(3) 0.065(3) 0.051(2) 0.011(2) 0.028(2) -0.004(2)
C106 0.0288(18) 0.042(2) 0.042(2) -0.0020(15) 0.0140(15) 0.0017(15)
C116 0.090(4) 0.051(3) 0.084(3) -0.024(2) 0.056(3) -0.017(2)
C126 0.077(3) 0.059(3) 0.066(3) -0.014(2) 0.045(3) -0.022(2)
K2 0.0441(5) 0.0418(5) 0.0412(4) -0.0039(3) 0.0210(4) -0.0095(3)
O190 0.0471(16) 0.0423(16) 0.0591(17) 0.0011(12) 0.0208(13) 0.0014(12)
C200 0.042(2) 0.058(3) 0.067(3) -0.007(2) 0.021(2) -0.0012(19)
C210 0.050(3) 0.036(2) 0.091(3) 0.007(2) 0.030(2) 0.0110(18)
O220 0.0577(18) 0.0393(15) 0.0605(18) -0.0021(12) 0.0274(14) 0.0038(13)
C230 0.079(3) 0.053(3) 0.047(2) 0.0015(19) 0.030(2) -0.003(2)
C240 0.062(3) 0.053(3) 0.048(2) 0.0016(18) 0.030(2) 0.002(2)
O250 0.0571(17) 0.0396(15) 0.0509(16) -0.0041(12) 0.0268(13) -0.0055(12)
C260 0.049(2) 0.040(2) 0.056(2) 0.0051(17) 0.0230(19) 0.0015(17)
C270 0.047(2) 0.045(2) 0.045(2) 0.0080(17) 0.0151(18) 0.0002(17)
O280 0.0480(16) 0.0387(15) 0.0479(15) 0.0044(11) 0.0200(12) 0.0027(11)
C290 0.047(2) 0.054(3) 0.049(2) 0.0016(18) 0.0233(19) 0.0028(19)
C300 0.058(3) 0.037(2) 0.057(2) 0.0037(18) 0.024(2) 0.0027(18)
O310 0.0453(15) 0.0291(14) 0.0578(16) -0.0019(11) 0.0148(13) -0.0006(11)
C320 0.055(3) 0.052(3) 0.052(2) 0.0011(18) 0.031(2) -0.0012(19)
C330 0.051(2) 0.051(2) 0.045(2) -0.0003(17) 0.0274(19) -0.0080(18)
O340 0.0475(15) 0.0324(14) 0.0461(14) 0.0032(11) 0.0188(12) -0.0050(11)
C350 0.067(3) 0.033(2) 0.051(2) 0.0075(17) 0.019(2) -0.0038(18)
C360 0.046(2) 0.0256(19) 0.054(2) 0.0012(16) 0.0104(18) 0.0021(16)
C370 0.080(3) 0.052(3) 0.048(2) 0.005(2) 0.005(2) -0.007(2)
C380 0.059(3) 0.045(2) 0.041(2) -0.0049(17) 0.0183(19) -0.0090(19)
O390 0.0479(16) 0.0391(15) 0.0442(14) -0.0051(11) 0.0158(12) -0.0100(12)
C400 0.066(3) 0.056(3) 0.056(3) -0.008(2) 0.019(2) -0.024(2)
C410 0.073(3) 0.067(3) 0.067(3) -0.012(2) 0.039(3) -0.027(2)
C420 0.056(3) 0.046(3) 0.078(3) 0.011(2) 0.031(2) 0.003(2)
C430 0.051(2) 0.046(2) 0.044(2) 0.0029(17) 0.0205(18) -0.0006(18)
O440 0.0454(15) 0.0398(15) 0.0517(15) 0.0028(11) 0.0265(12) -0.0003(11)
C450 0.044(2) 0.048(2) 0.043(2) -0.0019(17) 0.0230(17) 0.0004(17)
C460 0.048(2) 0.045(2) 0.042(2) 0.0033(16) 0.0209(17) 0.0040(17)
C470 0.069(3) 0.043(2) 0.068(3) 0.0069(19) 0.042(2) 0.008(2)
C480 0.050(2) 0.041(2) 0.053(2) 0.0063(17) 0.0229(19) 0.0115(18)
O490 0.0401(14) 0.0386(14) 0.0412(14) 0.0035(10) 0.0163(11) 0.0046(11)
C500 0.046(2) 0.039(2) 0.042(2) 0.0005(16) 0.0191(17) 0.0008(16)
C510 0.063(3) 0.052(3) 0.042(2) -0.0041(18) 0.0187(19) -0.009(2)
C520 0.163(7) 0.062(4) 0.085(4) -0.014(3) 0.054(4) -0.010(4)
C530 0.110(4) 0.063(3) 0.045(3) -0.005(2) 0.025(3) -0.009(3)
O540 0.082(2) 0.0480(18) 0.0519(17) -0.0011(13) 0.0262(16) 0.0000(16)
C550 0.080(4) 0.084(4) 0.056(3) 0.004(2) 0.031(3) 0.023(3)
C560 0.119(5) 0.053(3) 0.070(3) -0.002(2) 0.059(3) -0.002(3)

loop_
_atom_type_symbol
_atom_type_description
_atom_type_scat_dispersion_real
_atom_type_scat_dispersion_imag
_atom_type_scat_source
C C 0.0033 0.0016 'International Tables Vol C Tables 4.2.6.8 and 6.1.1.4'
H H 0.0000 0.0000 'International Tables Vol C Tables 4.2.6.8 and 6.1.1.4'
Fe Fe 0.3463 0.8444 'International Tables Vol C Tables 4.2.6.8 and 6.1.1.4'
K K 0.2009 0.2494 'International Tables Vol C Tables 4.2.6.8 and 6.1.1.4'
N N 0.0061 0.0033 'International Tables Vol C Tables 4.2.6.8 and 6.1.1.4'
O O 0.0106 0.0060 'International Tables Vol C Tables 4.2.6.8 and 6.1.1.4'

loop_
_geom_angle_atom_site_label_1
_geom_angle_atom_site_label_2
_geom_angle_atom_site_label_3
_geom_angle
N2 N1 Fe1 178.7(3)
N1 N2 K1 159.9(3)
N4 N3 Fe1 176.5(3)
N1 Fe1 N3 101.05(13)
N1 Fe1 N11 116.33(12)
N3 Fe1 N11 110.96(12)
N1 Fe1 N21 118.63(12)
N3 Fe1 N21 115.49(12)
N11 Fe1 N21 95.04(11)
C21 N11 C12 119.7(3)
C21 N11 Fe1 122.1(2)
C12 N11 Fe1 117.9(2)
C41 N21 C13 119.4(3)
C41 N21 Fe1 120.7(2)
C13 N21 Fe1 119.9(2)
C21 C11 H11A 109.5
C21 C11 H11B 109.5
H11A C11 H11B 109.5
C21 C11 H11C 109.5
H11A C11 H11C 109.5
H11B C11 H11C 109.5
N11 C21 C31 122.9(3)
N11 C21 C11 120.8(3)
C31 C21 C11 116.3(3)
C41 C31 C21 129.9(3)
C41 C31 H31 115.1
C21 C31 H31 115.1
N21 C41 C31 124.5(3)
N21 C41 C51 119.5(3)
C31 C41 C51 116.0(3)
C41 C51 H51A 109.5
C41 C51 H51B 109.5
H51A C51 H51B 109.5
C41 C51 H51C 109.5
H51A C51 H51C 109.5
H51B C51 H51C 109.5
C22 C12 C62 121.4(3)
C22 C12 N11 120.7(4)
C62 C12 N11 117.7(4)
C32 C22 C12 117.6(5)
C32 C22 C72 120.1(4)
C12 C22 C72 122.3(3)
C42 C32 C22 121.1(5)
C42 C32 H32 119.4
C22 C32 H32 119.4
C32 C42 C52 120.9(4)
C32 C42 H42 119.6
C52 C42 H42 119.6
C42 C52 C62 120.3(5)
C42 C52 H52 119.8
C62 C52 H52 119.8
C52 C62 C12 118.6(4)
C52 C62 C102 119.9(4)
C12 C62 C102 121.5(3)
C22 C72 C92 110.6(4)
C22 C72 C82 111.7(4)
C92 C72 C82 110.9(4)
C22 C72 H72 107.8
C92 C72 H72 107.8
C82 C72 H72 107.8
C72 C82 H82A 109.5
C72 C82 H82B 109.5
H82A C82 H82B 109.5
C72 C82 H82C 109.5
H82A C82 H82C 109.5
H82B C82 H82C 109.5
C72 C92 H92A 109.5
C72 C92 H92B 109.5
H92A C92 H92B 109.5
C72 C92 H92C 109.5
H92A C92 H92C 109.5
H92B C92 H92C 109.5
C62 C102 C122 112.9(4)
C62 C102 C112 111.4(4)
C122 C102 C112 110.2(4)
C62 C102 H102 107.4
C122 C102 H102 107.4
C112 C102 H102 107.4
C102 C112 H11D 109.5
C102 C112 H11E 109.5
H11D C112 H11E 109.5
C102 C112 H11F 109.5
H11D C112 H11F 109.5
H11E C112 H11F 109.5
C102 C122 H12A 109.5
C102 C122 H12B 109.5
H12A C122 H12B 109.5
C102 C122 H12C 109.5
H12A C122 H12C 109.5
H12B C122 H12C 109.5
C23 C13 C63 119.7(3)
C23 C13 N21 120.9(3)
C63 C13 N21 119.3(3)
C33 C23 C13 119.0(3)
C33 C23 C73 119.4(3)
C13 C23 C73 121.6(3)
C43 C33 C23 121.3(4)
C43 C33 H33 119.3
C23 C33 H33 119.3
C53 C43 C33 119.7(4)
C53 C43 H43 120.1
C33 C43 H43 120.1
C43 C53 C63 121.5(4)
C43 C53 H53 119.2
C63 C53 H53 119.2
C53 C63 C13 118.7(4)
C53 C63 C103 121.2(4)
C13 C63 C103 120.1(4)
C23 C73 C83 112.5(3)
C23 C73 C93 110.0(3)
C83 C73 C93 110.2(3)
C23 C73 H73 108.0
C83 C73 H73 108.0
C93 C73 H73 108.0
C73 C83 H83A 109.5
C73 C83 H83B 109.5
H83A C83 H83B 109.5
C73 C83 H83C 109.5
H83A C83 H83C 109.5
H83B C83 H83C 109.5
C73 C93 H93A 109.5
C73 C93 H93B 109.5
H93A C93 H93B 109.5
C73 C93 H93C 109.5
H93A C93 H93C 109.5
H93B C93 H93C 109.5
C113 C103 C63 111.2(4)
C113 C103 C123 111.9(5)
C63 C103 C123 110.9(4)
C113 C103 H103 107.5
C63 C103 H103 107.5
C123 C103 H103 107.5
C103 C113 H11G 109.5
C103 C113 H11H 109.5
H11G C113 H11H 109.5
C103 C113 H11I 109.5
H11G C113 H11I 109.5
H11H C113 H11I 109.5
C103 C123 H12D 109.5
C103 C123 H12E 109.5
H12D C123 H12E 109.5
C103 C123 H12F 109.5
H12D C123 H12F 109.5
H12E C123 H12F 109.5
O70 K1 O100 60.46(8)
O70 K1 O160 176.63(9)
O100 K1 O160 120.56(8)
O70 K1 O40 60.95(8)
O100 K1 O40 118.63(8)
O160 K1 O40 119.03(8)
O70 K1 O10 118.00(8)
O100 K1 O10 177.55(8)
O160 K1 O10 60.86(8)
O40 K1 O10 60.58(8)
O70 K1 O130 119.77(8)
O100 K1 O130 60.05(7)
O160 K1 O130 60.79(8)
O40 K1 O130 171.88(8)
O10 K1 O130 121.10(8)
O70 K1 N2 102.86(9)
O100 K1 N2 80.66(8)
O160 K1 N2 80.51(9)
O40 K1 N2 95.85(9)
O10 K1 N2 101.67(9)
O130 K1 N2 76.06(8)
O70 K1 O490 96.81(8)
O100 K1 O490 97.29(7)
O160 K1 O490 79.92(7)
O40 K1 O490 106.02(8)
O10 K1 O490 80.89(7)
O130 K1 O490 82.05(7)
N2 K1 O490 155.82(9)
C20 O10 C180 112.1(3)
C20 O10 K1 113.6(2)
C180 O10 K1 115.2(2)
O10 C20 C30 109.1(3)
O10 C20 H20A 109.9
C30 C20 H20A 109.9
O10 C20 H20B 109.9
C30 C20 H20B 109.9
H20A C20 H20B 108.3
O40 C30 C20 110.0(3)
O40 C30 H30A 109.7
C20 C30 H30A 109.7
O40 C30 H30B 109.7
C20 C30 H30B 109.7
H30A C30 H30B 108.2
C50 O40 C30 112.2(3)
C50 O40 K1 114.6(2)
C30 O40 K1 116.8(2)
O40 C50 C60 110.7(3)
O40 C50 H50A 109.5
C60 C50 H50A 109.5
O40 C50 H50B 109.5
C60 C50 H50B 109.5
H50A C50 H50B 108.1
O70 C60 C50 108.6(3)
O70 C60 H60A 110.0
C50 C60 H60A 110.0
O70 C60 H60B 110.0
C50 C60 H60B 110.0
H60A C60 H60B 108.4
C80 O70 C60 111.4(3)
C80 O70 K1 119.5(2)
C60 O70 K1 115.6(2)
O70 C80 C90 108.8(3)
O70 C80 H80A 109.9
C90 C80 H80A 109.9
O70 C80 H80B 109.9
C90 C80 H80B 109.9
H80A C80 H80B 108.3
O100 C90 C80 108.8(3)
O100 C90 H90A 109.9
C80 C90 H90A 109.9
O100 C90 H90B 109.9
C80 C90 H90B 109.9
H90A C90 H90B 108.3
C110 O100 C90 113.5(3)
C110 O100 K1 118.1(2)
C90 O100 K1 112.6(2)
O100 C110 C120 108.6(3)
O100 C110 H11J 110.0
C120 C110 H11J 110.0
O100 C110 H11K 110.0
C120 C110 H11K 110.0
H11J C110 H11K 108.4
O130 C120 C110 107.7(3)
O130 C120 H12G 110.2
C110 C120 H12G 110.2
O130 C120 H12H 110.2
C110 C120 H12H 110.2
H12G C120 H12H 108.5
C140 O130 C120 112.6(3)
C140 O130 K1 110.2(2)
C120 O130 K1 110.41(19)
O130 C140 C150 108.1(3)
O130 C140 H14A 110.1
C150 C140 H14A 110.1
O130 C140 H14B 110.1
C150 C140 H14B 110.1
H14A C140 H14B 108.4
O160 C150 C140 108.4(3)
O160 C150 H15A 110.0
C140 C150 H15A 110.0
O160 C150 H15B 110.0
C140 C150 H15B 110.0
H15A C150 H15B 108.4
C170 O160 C150 113.4(3)
C170 O160 K1 111.7(2)
C150 O160 K1 114.9(2)
O160 C170 C180 108.2(3)
O160 C170 H17A 110.1
C180 C170 H17A 110.1
O160 C170 H17B 110.1
C180 C170 H17B 110.1
H17A C170 H17B 108.4
O10 C180 C170 110.0(3)
O10 C180 H18A 109.7
C170 C180 H18A 109.7
O10 C180 H18B 109.7
C170 C180 H18B 109.7
H18A C180 H18B 108.2
N6 N5 Fe2 178.5(3)
N8 N7 Fe2 178.3(3)
N7 N8 K2 150.9(3)
N7 Fe2 N5 99.31(13)
N7 Fe2 N41 122.21(12)
N5 Fe2 N41 114.57(12)
N7 Fe2 N31 113.16(12)
N5 Fe2 N31 112.95(12)
N41 Fe2 N31 95.45(11)
C24 N31 C15 119.6(3)
C24 N31 Fe2 121.8(2)
C15 N31 Fe2 118.4(2)
C44 N41 C16 119.4(3)
C44 N41 Fe2 121.9(2)
C16 N41 Fe2 118.6(2)
C24 C14 H14C 109.5
C24 C14 H14D 109.5
H14C C14 H14D 109.5
C24 C14 H14E 109.5
H14C C14 H14E 109.5
H14D C14 H14E 109.5
N31 C24 C34 123.9(3)
N31 C24 C14 120.8(3)
C34 C24 C14 115.2(3)
C44 C34 C24 129.9(3)
C44 C34 H34 115.0
C24 C34 H34 115.0
N41 C44 C34 123.6(3)
N41 C44 C54 120.1(3)
C34 C44 C54 116.3(3)
C44 C54 H54A 109.5
C44 C54 H54B 109.5
H54A C54 H54B 109.5
C44 C54 H54C 109.5
H54A C54 H54C 109.5
H54B C54 H54C 109.5
C65 C15 C25 120.6(3)
C65 C15 N31 119.7(3)
C25 C15 N31 119.6(3)
C35 C25 C15 118.7(3)
C35 C25 C75 119.7(3)
C15 C25 C75 121.6(3)
C45 C35 C25 121.1(3)
C45 C35 H35 119.4
C25 C35 H35 119.4
C35 C45 C55 119.7(3)
C35 C45 H45 120.2
C55 C45 H45 120.2
C45 C55 C65 121.2(3)
C45 C55 H55 119.4
C65 C55 H55 119.4
C55 C65 C15 118.7(3)
C55 C65 C105 120.0(3)
C15 C65 C105 121.3(3)
C85 C75 C25 113.3(4)
C85 C75 C95 111.8(4)
C25 C75 C95 109.0(3)
C85 C75 H75 107.5
C25 C75 H75 107.5
C95 C75 H75 107.5
C75 C85 H85A 109.5
C75 C85 H85B 109.5
H85A C85 H85B 109.5
C75 C85 H85C 109.5
H85A C85 H85C 109.5
H85B C85 H85C 109.5
C75 C95 H95A 109.5
C75 C95 H95B 109.5
H95A C95 H95B 109.5
C75 C95 H95C 109.5
H95A C95 H95C 109.5
H95B C95 H95C 109.5
C115 C105 C65 111.1(5)
C115 C105 C125 109.4(4)
C65 C105 C125 110.5(4)
C115 C105 H10A 108.6
C65 C105 H10A 108.6
C125 C105 H10A 108.6
C105 C115 H11O 109.5
C105 C115 H11P 109.5
H11O C115 H11P 109.5
C105 C115 H11Q 109.5
H11O C115 H11Q 109.5
H11P C115 H11Q 109.5
C105 C125 H12I 109.5
C105 C125 H12J 109.5
H12I C125 H12J 109.5
C105 C125 H12K 109.5
H12I C125 H12K 109.5
H12J C125 H12K 109.5
C26 C16 C66 120.0(3)
C26 C16 N41 121.7(3)
C66 C16 N41 118.1(3)
C36 C26 C16 118.9(3)
C36 C26 C76 119.9(3)
C16 C26 C76 121.2(3)
C46 C36 C26 121.5(3)
C46 C36 H36 119.3
C26 C36 H36 119.3
C36 C46 C56 119.6(3)
C36 C46 H46 120.2
C56 C46 H46 120.2
C46 C56 C66 121.3(3)
C46 C56 H56 119.3
C66 C56 H56 119.3
C56 C66 C16 118.6(3)
C56 C66 C106 120.6(3)
C16 C66 C106 120.7(3)
C26 C76 C86 109.9(3)
C26 C76 C96 111.7(3)
C86 C76 C96 110.1(3)
C26 C76 H76 108.4
C86 C76 H76 108.4
C96 C76 H76 108.4
C76 C86 H86A 109.5
C76 C86 H86B 109.5
H86A C86 H86B 109.5
C76 C86 H86C 109.5
H86A C86 H86C 109.5
H86B C86 H86C 109.5
C76 C96 H96A 109.5
C76 C96 H96B 109.5
H96A C96 H96B 109.5
C76 C96 H96C 109.5
H96A C96 H96C 109.5
H96B C96 H96C 109.5
C126 C106 C116 110.1(3)
C126 C106 C66 113.3(3)
C116 C106 C66 112.2(3)
C126 C106 H106 106.9
C116 C106 H106 106.9
C66 C106 H106 106.9
C106 C116 H11L 109.5
C106 C116 H11M 109.5
H11L C116 H11M 109.5
C106 C116 H11N 109.5
H11L C116 H11N 109.5
H11M C116 H11N 109.5
C106 C126 H12L 109.5
C106 C126 H12M 109.5
H12L C126 H12M 109.5
C106 C126 H12N 109.5
H12L C126 H12N 109.5
H12M C126 H12N 109.5
O190 K2 O220 62.26(8)
O190 K2 O280 169.39(9)
O220 K2 O280 115.49(8)
O190 K2 O340 63.25(8)
O220 K2 O340 125.29(8)
O280 K2 O340 117.06(8)
O190 K2 O250 121.25(8)
O220 K2 O250 60.49(8)
O280 K2 O250 60.15(8)
O340 K2 O250 171.03(8)
O190 K2 O310 122.60(8)
O220 K2 O310 175.13(8)
O280 K2 O310 59.74(7)
O340 K2 O310 59.55(7)
O250 K2 O310 114.79(8)
O190 K2 N8 74.09(9)
O220 K2 N8 93.28(9)
O280 K2 N8 116.51(9)
O340 K2 N8 76.50(9)
O250 K2 N8 96.93(9)
O310 K2 N8 88.44(8)
O190 K2 O390 78.38(8)
O220 K2 O390 86.29(8)
O280 K2 O390 91.22(8)
O340 K2 O390 78.54(7)
O250 K2 O390 109.57(8)
O310 K2 O390 94.59(8)
N8 K2 O390 148.97(9)
O190 K2 C360 21.26(8)
O220 K2 C360 81.89(9)
O280 K2 C360 154.04(9)
O340 K2 C360 43.49(8)
O250 K2 C360 142.06(9)
O310 K2 C360 102.91(9)
N8 K2 C360 79.35(9)
O390 K2 C360 69.86(8)
O190 K2 C200 22.79(9)
O220 K2 C200 42.68(9)
O280 K2 C200 149.76(9)
O340 K2 C200 83.02(9)
O250 K2 C200 103.17(9)
O310 K2 C200 141.99(9)
N8 K2 C200 89.04(10)
O390 K2 C200 69.80(9)
C360 K2 C200 39.57(10)
O190 K2 C330 81.57(9)
O220 K2 C330 142.98(9)
O280 K2 C330 101.51(9)
O340 K2 C330 22.25(8)
O250 K2 C330 149.21(9)
O310 K2 C330 41.78(8)
N8 K2 C330 67.90(9)
O390 K2 C330 94.34(9)
C360 K2 C330 63.93(9)
C200 K2 C330 103.17(10)
O190 K2 C230 79.18(9)
O220 K2 C230 21.60(9)
O280 K2 C230 101.51(9)
O340 K2 C230 141.40(9)
O250 K2 C230 42.08(9)
O310 K2 C230 154.58(10)
N8 K2 C230 85.38(10)
O390 K2 C230 103.36(10)
C360 K2 C230 100.13(10)
C200 K2 C230 62.62(10)
C330 K2 C230 150.50(10)
C360 O190 C200 113.1(3)
C360 O190 K2 113.4(2)
C200 O190 K2 111.5(2)
O190 C200 C210 108.3(3)
O190 C200 K2 45.71(17)
C210 C200 K2 81.5(2)
O190 C200 H20C 110.0
C210 C200 H20C 110.0
K2 C200 H20C 86.3
O190 C200 H20D 110.0
C210 C200 H20D 110.0
K2 C200 H20D 155.7
H20C C200 H20D 108.4
O220 C210 C200 109.7(4)
O220 C210 H21A 109.7
C200 C210 H21A 109.7
O220 C210 H21B 109.7
C200 C210 H21B 109.7
H21A C210 H21B 108.2
C230 O220 C210 113.4(3)
C230 O220 K2 112.5(2)
C210 O220 K2 116.1(2)
O220 C230 C240 109.2(3)
O220 C230 K2 45.94(19)
C240 C230 K2 82.4(2)
O220 C230 H23A 109.8
C240 C230 H23A 109.8
K2 C230 H23A 155.7
O220 C230 H23B 109.8
C240 C230 H23B 109.8
K2 C230 H23B 85.8
H23A C230 H23B 108.3
O250 C240 C230 109.7(3)
O250 C240 H24A 109.7
C230 C240 H24A 109.7
O250 C240 H24B 109.7
C230 C240 H24B 109.7
H24A C240 H24B 108.2
C240 O250 C260 111.3(3)
C240 O250 K2 116.4(2)
C260 O250 K2 116.6(2)
O250 C260 C270 109.6(3)
O250 C260 H26A 109.8
C270 C260 H26A 109.8
O250 C260 H26B 109.8
C270 C260 H26B 109.8
H26A C260 H26B 108.2
O280 C270 C260 110.3(3)
O280 C270 H27A 109.6
C260 C270 H27A 109.6
O280 C270 H27B 109.6
C260 C270 H27B 109.6
H27A C270 H27B 108.1
C270 O280 C290 111.0(3)
C270 O280 K2 114.9(2)
C290 O280 K2 118.9(2)
O280 C290 C300 110.3(3)
O280 C290 H29A 109.6
C300 C290 H29A 109.6
O280 C290 H29B 109.6
C300 C290 H29B 109.6
H29A C290 H29B 108.1
O310 C300 C290 108.8(3)
O310 C300 H30C 109.9
C290 C300 H30C 109.9
O310 C300 H30D 109.9
C290 C300 H30D 109.9
H30C C300 H30D 108.3
C320 O310 C300 112.3(3)
C320 O310 K2 116.3(2)
C300 O310 K2 109.4(2)
O310 C320 C330 108.8(3)
O310 C320 H32A 109.9
C330 C320 H32A 109.9
O310 C320 H32B 109.9
C330 C320 H32B 109.9
H32A C320 H32B 108.3
O340 C330 C320 107.6(3)
O340 C330 K2 48.40(15)
C320 C330 K2 84.1(2)
O340 C330 H33A 110.2
C320 C330 H33A 110.2
K2 C330 H33A 80.2
O340 C330 H33B 110.2
C320 C330 H33B 110.2
K2 C330 H33B 158.2
H33A C330 H33B 108.5
C330 O340 C350 113.9(3)
C330 O340 K2 109.4(2)
C350 O340 K2 110.3(2)
O340 C350 C360 107.9(3)
O340 C350 H35A 110.1
C360 C350 H35A 110.1
O340 C350 H35B 110.1
C360 C350 H35B 110.1
H35A C350 H35B 108.4
O190 C360 C350 109.9(3)
O190 C360 K2 45.34(16)
C350 C360 K2 80.0(2)
O190 C360 H36A 109.7
C350 C360 H36A 109.7
K2 C360 H36A 154.3
O190 C360 H36B 109.7
C350 C360 H36B 109.7
K2 C360 H36B 89.6
H36A C360 H36B 108.2
C380 C370 H37A 109.5
C380 C370 H37B 109.5
H37A C370 H37B 109.5
C380 C370 H37C 109.5
H37A C370 H37C 109.5
H37B C370 H37C 109.5
O390 C380 C370 113.6(4)
O390 C380 H38A 108.8
C370 C380 H38A 108.8
O390 C380 H38B 108.8
C370 C380 H38B 108.8
H38A C380 H38B 107.7
C400 O390 C380 113.0(3)
C400 O390 K2 122.0(2)
C380 O390 K2 115.0(2)
O390 C400 C410 109.5(3)
O390 C400 H40A 109.8
C410 C400 H40A 109.8
O390 C400 H40B 109.8
C410 C400 H40B 109.8
H40A C400 H40B 108.2
C400 C410 H41A 109.5
C400 C410 H41B 109.5
H41A C410 H41B 109.5
C400 C410 H41C 109.5
H41A C410 H41C 109.5
H41B C410 H41C 109.5
C430 C420 H42A 109.5
C430 C420 H42B 109.5
H42A C420 H42B 109.5
C430 C420 H42C 109.5
H42A C420 H42C 109.5
H42B C420 H42C 109.5
O440 C430 C420 108.6(3)
O440 C430 H43A 110.0
C420 C430 H43A 110.0
O440 C430 H43B 110.0
C420 C430 H43B 110.0
H43A C430 H43B 108.3
C450 O440 C430 112.5(3)
O440 C450 C460 109.2(3)
O440 C450 H45A 109.8
C460 C450 H45A 109.8
O440 C450 H45B 109.8
C460 C450 H45B 109.8
H45A C450 H45B 108.3
C450 C460 H46A 109.5
C450 C460 H46B 109.5
H46A C460 H46B 109.5
C450 C460 H46C 109.5
H46A C460 H46C 109.5
H46B C460 H46C 109.5
C480 C470 H47A 109.5
C480 C470 H47B 109.5
H47A C470 H47B 109.5
C480 C470 H47C 109.5
H47A C470 H47C 109.5
H47B C470 H47C 109.5
O490 C480 C470 109.0(3)
O490 C480 H48A 109.9
C470 C480 H48A 109.9
O490 C480 H48B 109.9
C470 C480 H48B 109.9
H48A C480 H48B 108.3
C480 O490 C500 112.8(3)
C480 O490 K1 131.3(2)
C500 O490 K1 112.9(2)
O490 C500 C510 113.3(3)
O490 C500 H50C 108.9
C510 C500 H50C 108.9
O490 C500 H50D 108.9
C510 C500 H50D 108.9
H50C C500 H50D 107.7
C500 C510 H51D 109.5
C500 C510 H51E 109.5
H51D C510 H51E 109.5
C500 C510 H51F 109.5
H51D C510 H51F 109.5
H51E C510 H51F 109.5
C530 C520 H52A 109.5
C530 C520 H52B 109.5
H52A C520 H52B 109.5
C530 C520 H52C 109.5
H52A C520 H52C 109.5
H52B C520 H52C 109.5
O540 C530 C520 112.2(5)
O540 C530 H53A 109.2
C520 C530 H53A 109.2
O540 C530 H53B 109.2
C520 C530 H53B 109.2
H53A C530 H53B 107.9
C550 O540 C530 117.9(4)
O540 C550 C560 111.4(4)
O540 C550 H55A 109.3
C560 C550 H55A 109.3
O540 C550 H55B 109.3
C560 C550 H55B 109.3
H55A C550 H55B 108.0
C550 C560 H56A 109.5
C550 C560 H56B 109.5
H56A C560 H56B 109.5
C550 C560 H56C 109.5
H56A C560 H56C 109.5
H56B C560 H56C 109.5

loop_
_geom_bond_atom_site_label_1
_geom_bond_atom_site_label_2
_geom_bond_distance
N1 N2 1.144(4)
N1 Fe1 1.809(3)
N2 K1 2.902(3)
N3 N4 1.134(4)
N3 Fe1 1.836(3)
Fe1 N11 2.004(3)
Fe1 N21 2.011(3)
N11 C21 1.335(4)
N11 C12 1.428(4)
N21 C41 1.337(5)
N21 C13 1.425(4)
C11 C21 1.517(5)
C11 H11A 0.9800
C11 H11B 0.9800
C11 H11C 0.9800
C21 C31 1.405(5)
C31 C41 1.394(5)
C31 H31 0.9500
C41 C51 1.515(5)
C51 H51A 0.9800
C51 H51B 0.9800
C51 H51C 0.9800
C12 C22 1.407(6)
C12 C62 1.411(6)
C22 C32 1.401(6)
C22 C72 1.509(6)
C32 C42 1.377(8)
C32 H32 0.9500
C42 C52 1.382(8)
C42 H42 0.9500
C52 C62 1.393(5)
C52 H52 0.9500
C62 C102 1.508(6)
C72 C92 1.538(6)
C72 C82 1.548(6)
C72 H72 1.0000
C82 H82A 0.9800
C82 H82B 0.9800
C82 H82C 0.9800
C92 H92A 0.9800
C92 H92B 0.9800
C92 H92C 0.9800
C102 C122 1.518(6)
C102 C112 1.538(6)
C102 H102 1.0000
C112 H11D 0.9800
C112 H11E 0.9800
C112 H11F 0.9800
C122 H12A 0.9800
C122 H12B 0.9800
C122 H12C 0.9800
C13 C23 1.407(5)
C13 C63 1.409(5)
C23 C33 1.381(5)
C23 C73 1.508(5)
C33 C43 1.378(6)
C33 H33 0.9500
C43 C53 1.365(6)
C43 H43 0.9500
C53 C63 1.388(6)
C53 H53 0.9500
C63 C103 1.525(6)
C73 C83 1.523(5)
C73 C93 1.537(6)
C73 H73 1.0000
C83 H83A 0.9800
C83 H83B 0.9800
C83 H83C 0.9800
C93 H93A 0.9800
C93 H93B 0.9800
C93 H93C 0.9800
C103 C113 1.515(7)
C103 C123 1.534(7)
C103 H103 1.0000
C113 H11G 0.9800
C113 H11H 0.9800
C113 H11I 0.9800
C123 H12D 0.9800
C123 H12E 0.9800
C123 H12F 0.9800
K1 O70 2.750(3)
K1 O100 2.767(2)
K1 O160 2.768(3)
K1 O40 2.787(3)
K1 O10 2.790(3)
K1 O130 2.841(3)
K1 O490 2.936(2)
O10 C20 1.413(5)
O10 C180 1.423(5)
C20 C30 1.506(6)
C20 H20A 0.9900
C20 H20B 0.9900
C30 O40 1.424(5)
C30 H30A 0.9900
C30 H30B 0.9900
O40 C50 1.409(5)
C50 C60 1.488(6)
C50 H50A 0.9900
C50 H50B 0.9900
C60 O70 1.431(5)
C60 H60A 0.9900
C60 H60B 0.9900
O70 C80 1.423(5)
C80 C90 1.506(6)
C80 H80A 0.9900
C80 H80B 0.9900
C90 O100 1.441(5)
C90 H90A 0.9900
C90 H90B 0.9900
O100 C110 1.424(4)
C110 C120 1.500(6)
C110 H11J 0.9900
C110 H11K 0.9900
C120 O130 1.428(4)
C120 H12G 0.9900
C120 H12H 0.9900
O130 C140 1.418(5)
C140 C150 1.485(6)
C140 H14A 0.9900
C140 H14B 0.9900
C150 O160 1.423(5)
C150 H15A 0.9900
C150 H15B 0.9900
O160 C170 1.415(5)
C170 C180 1.486(6)
C170 H17A 0.9900
C170 H17B 0.9900
C180 H18A 0.9900
C180 H18B 0.9900
N5 N6 1.135(4)
N5 Fe2 1.835(3)
N7 N8 1.151(4)
N7 Fe2 1.812(3)
N8 K2 2.879(3)
Fe2 N41 2.001(3)
Fe2 N31 2.007(3)
N31 C24 1.331(4)
N31 C15 1.437(4)
N41 C44 1.336(4)
N41 C16 1.431(4)
C14 C24 1.517(5)
C14 H14C 0.9800
C14 H14D 0.9800
C14 H14E 0.9800
C24 C34 1.406(5)
C34 C44 1.402(5)
C34 H34 0.9500
C44 C54 1.516(5)
C54 H54A 0.9800
C54 H54B 0.9800
C54 H54C 0.9800
C15 C65 1.395(5)
C15 C25 1.402(5)
C25 C35 1.393(5)
C25 C75 1.516(5)
C35 C45 1.372(5)
C35 H35 0.9500
C45 C55 1.383(5)
C45 H45 0.9500
C55 C65 1.389(5)
C55 H55 0.9500
C65 C105 1.516(5)
C75 C85 1.501(7)
C75 C95 1.553(7)
C75 H75 1.0000
C85 H85A 0.9800
C85 H85B 0.9800
C85 H85C 0.9800
C95 H95A 0.9800
C95 H95B 0.9800
C95 H95C 0.9800
C105 C115 1.509(8)
C105 C125 1.557(9)
C105 H10A 1.0000
C115 H11O 0.9800
C115 H11P 0.9800
C115 H11Q 0.9800
C125 H12I 0.9800
C125 H12J 0.9800
C125 H12K 0.9800
C16 C26 1.411(5)
C16 C66 1.416(5)
C26 C36 1.383(5)
C26 C76 1.521(5)
C36 C46 1.380(5)
C36 H36 0.9500
C46 C56 1.385(5)
C46 H46 0.9500
C56 C66 1.387(5)
C56 H56 0.9500
C66 C106 1.527(5)
C76 C86 1.536(5)
C76 C96 1.543(5)
C76 H76 1.0000
C86 H86A 0.9800
C86 H86B 0.9800
C86 H86C 0.9800
C96 H96A 0.9800
C96 H96B 0.9800
C96 H96C 0.9800
C106 C126 1.503(5)
C106 C116 1.506(5)
C106 H106 1.0000
C116 H11L 0.9800
C116 H11M 0.9800
C116 H11N 0.9800
C126 H12L 0.9800
C126 H12M 0.9800
C126 H12N 0.9800
K2 O190 2.701(3)
K2 O220 2.747(3)
K2 O280 2.788(3)
K2 O340 2.795(2)
K2 O250 2.805(3)
K2 O310 2.824(3)
K2 O390 2.906(3)
K2 C360 3.485(4)
K2 C200 3.511(4)
K2 C330 3.526(4)
K2 C230 3.533(4)
O190 C360 1.377(5)
O190 C200 1.461(5)
C200 C210 1.496(6)
C200 H20C 0.9900
C200 H20D 0.9900
C210 O220 1.422(5)
C210 H21A 0.9900
C210 H21B 0.9900
O220 C230 1.407(5)
C230 C240 1.502(6)
C230 H23A 0.9900
C230 H23B 0.9900
C240 O250 1.401(5)
C240 H24A 0.9900
C240 H24B 0.9900
O250 C260 1.411(5)
C260 C270 1.494(5)
C260 H26A 0.9900
C260 H26B 0.9900
C270 O280 1.415(4)
C270 H27A 0.9900
C270 H27B 0.9900
O280 C290 1.418(4)
C290 C300 1.490(5)
C290 H29A 0.9900
C290 H29B 0.9900
C300 O310 1.430(5)
C300 H30C 0.9900
C300 H30D 0.9900
O310 C320 1.421(4)
C320 C330 1.477(6)
C320 H32A 0.9900
C320 H32B 0.9900
C330 O340 1.415(5)
C330 H33A 0.9900
C330 H33B 0.9900
O340 C350 1.438(5)
C350 C360 1.546(6)
C350 H35A 0.9900
C350 H35B 0.9900
C360 H36A 0.9900
C360 H36B 0.9900
C370 C380 1.513(6)
C370 H37A 0.9800
C370 H37B 0.9800
C370 H37C 0.9800
C380 O390 1.427(4)
C380 H38A 0.9900
C380 H38B 0.9900
O390 C400 1.427(5)
C400 C410 1.499(6)
C400 H40A 0.9900
C400 H40B 0.9900
C410 H41A 0.9800
C410 H41B 0.9800
C410 H41C 0.9800
C420 C430 1.502(6)
C420 H42A 0.9800
C420 H42B 0.9800
C420 H42C 0.9800
C430 O440 1.424(4)
C430 H43A 0.9900
C430 H43B 0.9900
O440 C450 1.418(4)
C450 C460 1.501(5)
C450 H45A 0.9900
C450 H45B 0.9900
C460 H46A 0.9800
C460 H46B 0.9800
C460 H46C 0.9800
C470 C480 1.500(5)
C470 H47A 0.9800
C470 H47B 0.9800
C470 H47C 0.9800
C480 O490 1.419(4)
C480 H48A 0.9900
C480 H48B 0.9900
O490 C500 1.435(4)
C500 C510 1.519(5)
C500 H50C 0.9900
C500 H50D 0.9900
C510 H51D 0.9800
C510 H51E 0.9800
C510 H51F 0.9800
C520 C530 1.464(8)
C520 H52A 0.9800
C520 H52B 0.9800
C520 H52C 0.9800
C530 O540 1.396(6)
C530 H53A 0.9900
C530 H53B 0.9900
O540 C550 1.376(5)
C550 C560 1.482(7)
C550 H55A 0.9900
C550 H55B 0.9900
C560 H56A 0.9800
C560 H56B 0.9800
C560 H56C 0.9800

loop_
_geom_torsion_atom_site_label_1
_geom_torsion_atom_site_label_2
_geom_torsion_atom_site_label_3
_geom_torsion_atom_site_label_4
_geom_torsion
C12 N11 C21 C31 -164.8(4)
Fe1 N11 C21 C31 8.9(5)
C12 N11 C21 C11 15.0(5)
Fe1 N11 C21 C11 -171.4(3)
N11 C21 C31 C41 12.1(6)
C11 C21 C31 C41 -167.7(4)
C13 N21 C41 C31 174.6(3)
Fe1 N21 C41 C31 -6.6(5)
C13 N21 C41 C51 -3.9(5)
Fe1 N21 C41 C51 175.0(3)
C21 C31 C41 N21 -13.4(6)
C21 C31 C41 C51 165.1(4)
C21 N11 C12 C22 -95.3(4)
Fe1 N11 C12 C22 90.7(4)
C21 N11 C12 C62 88.6(4)
Fe1 N11 C12 C62 -85.3(3)
C62 C12 C22 C32 -1.8(5)
N11 C12 C22 C32 -177.7(3)
C62 C12 C22 C72 179.2(4)
N11 C12 C22 C72 3.3(5)
C12 C22 C32 C42 0.5(6)
C72 C22 C32 C42 179.5(4)
C22 C32 C42 C52 0.8(7)
C32 C42 C52 C62 -0.8(7)
C42 C52 C62 C12 -0.5(6)
C42 C52 C62 C102 -178.7(4)
C22 C12 C62 C52 1.8(6)
N11 C12 C62 C52 177.8(3)
C22 C12 C62 C102 -180.0(4)
N11 C12 C62 C102 -3.9(5)
C32 C22 C72 C92 62.1(5)
C12 C22 C72 C92 -119.0(4)
C32 C22 C72 C82 -62.0(5)
C12 C22 C72 C82 117.0(4)
C52 C62 C102 C122 -47.5(5)
C12 C62 C102 C122 134.3(4)
C52 C62 C102 C112 77.1(5)
C12 C62 C102 C112 -101.1(4)
C41 N21 C13 C23 81.6(4)
Fe1 N21 C13 C23 -97.3(3)
C41 N21 C13 C63 -99.9(4)
Fe1 N21 C13 C63 81.3(4)
C63 C13 C23 C33 1.4(6)
N21 C13 C23 C33 180.0(3)
C63 C13 C23 C73 -176.9(3)
N21 C13 C23 C73 1.6(5)
C13 C23 C33 C43 0.5(6)
C73 C23 C33 C43 178.9(4)
C23 C33 C43 C53 -1.4(7)
C33 C43 C53 C63 0.4(7)
C43 C53 C63 C13 1.6(6)
C43 C53 C63 C103 -178.1(4)
C23 C13 C63 C53 -2.4(6)
N21 C13 C63 C53 179.0(3)
C23 C13 C63 C103 177.2(4)
N21 C13 C63 C103 -1.4(5)
C33 C23 C73 C83 51.4(5)
C13 C23 C73 C83 -130.2(4)
C33 C23 C73 C93 -71.9(4)
C13 C23 C73 C93 106.5(4)
C53 C63 C103 C113 -87.7(6)
C13 C63 C103 C113 92.7(5)
C53 C63 C103 C123 37.5(6)
C13 C63 C103 C123 -142.1(4)
C180 O10 C20 C30 -173.7(3)
K1 O10 C20 C30 53.5(4)
O10 C20 C30 O40 -61.7(4)
C20 C30 O40 C50 174.2(3)
C20 C30 O40 K1 39.1(4)
C30 O40 C50 C60 178.0(3)
K1 O40 C50 C60 -45.8(4)
O40 C50 C60 O70 62.3(5)
C50 C60 O70 C80 171.5(4)
C50 C60 O70 K1 -47.7(4)
C60 O70 C80 C90 173.9(3)
K1 O70 C80 C90 34.8(4)
O70 C80 C90 O100 -59.6(4)
C80 C90 O100 C110 -166.3(3)
C80 C90 O100 K1 56.2(4)
C90 O100 C110 C120 -175.0(3)
K1 O100 C110 C120 -40.0(4)
O100 C110 C120 O130 65.9(4)
C110 C120 O130 C140 178.1(3)
C110 C120 O130 K1 -58.3(3)
C120 O130 C140 C150 179.2(3)
K1 O130 C140 C150 55.5(3)
O130 C140 C150 O160 -70.4(4)
C140 C150 O160 C170 177.7(3)
C140 C150 O160 K1 47.5(4)
C150 O160 C170 C180 170.1(3)
K1 O160 C170 C180 -58.1(3)
C20 O10 C180 C170 -170.7(3)
K1 O10 C180 C170 -38.8(4)
O160 C170 C180 O10 65.4(4)
C15 N31 C24 C34 -172.0(3)
Fe2 N31 C24 C34 3.2(4)
C15 N31 C24 C14 5.9(5)
Fe2 N31 C24 C14 -178.9(2)
N31 C24 C34 C44 12.6(6)
C14 C24 C34 C44 -165.4(3)
C16 N41 C44 C34 166.4(3)
Fe2 N41 C44 C34 -9.2(4)
C16 N41 C44 C54 -13.2(4)
Fe2 N41 C44 C54 171.1(2)
C24 C34 C44 N41 -9.2(6)
C24 C34 C44 C54 170.5(3)
C24 N31 C15 C65 85.2(4)
Fe2 N31 C15 C65 -90.2(3)
C24 N31 C15 C25 -97.4(4)
Fe2 N31 C15 C25 87.2(3)
C65 C15 C25 C35 -0.7(5)
N31 C15 C25 C35 -178.1(3)
C65 C15 C25 C75 -179.2(4)
N31 C15 C25 C75 3.4(5)
C15 C25 C35 C45 -0.7(6)
C75 C25 C35 C45 177.8(4)
C25 C35 C45 C55 1.0(6)
C35 C45 C55 C65 0.0(6)
C45 C55 C65 C15 -1.3(6)
C45 C55 C65 C105 179.2(4)
C25 C15 C65 C55 1.7(6)
N31 C15 C65 C55 179.1(3)
C25 C15 C65 C105 -178.9(4)
N31 C15 C65 C105 -1.5(6)
C35 C25 C75 C85 52.6(5)
C15 C25 C75 C85 -129.0(4)
C35 C25 C75 C95 -72.6(5)
C15 C25 C75 C95 105.8(4)
C55 C65 C105 C115 -56.2(6)
C15 C65 C105 C115 124.3(4)
C55 C65 C105 C125 65.4(6)
C15 C65 C105 C125 -114.1(5)
C44 N41 C16 C26 91.9(4)
Fe2 N41 C16 C26 -92.3(3)
C44 N41 C16 C66 -91.5(4)
Fe2 N41 C16 C66 84.3(3)
C66 C16 C26 C36 1.0(5)
N41 C16 C26 C36 177.5(3)
C66 C16 C26 C76 -178.5(3)
N41 C16 C26 C76 -1.9(5)
C16 C26 C36 C46 -0.2(5)
C76 C26 C36 C46 179.3(3)
C26 C36 C46 C56 0.0(6)
C36 C46 C56 C66 -0.7(5)
C46 C56 C66 C16 1.5(5)
C46 C56 C66 C106 -178.0(3)
C26 C16 C66 C56 -1.6(5)
N41 C16 C66 C56 -178.3(3)
C26 C16 C66 C106 177.9(3)
N41 C16 C66 C106 1.2(4)
C36 C26 C76 C86 -64.2(4)
C16 C26 C76 C86 115.3(4)
C36 C26 C76 C96 58.3(4)
C16 C26 C76 C96 -122.3(4)
C56 C66 C106 C126 32.8(5)
C16 C66 C106 C126 -146.7(4)
C56 C66 C106 C116 -92.7(4)
C16 C66 C106 C116 87.8(4)
C360 O190 C200 C210 -173.6(3)
K2 O190 C200 C210 57.2(4)
C360 O190 C200 K2 129.2(3)
O190 C200 C210 O220 -62.6(4)
K2 C200 C210 O220 -25.1(3)
C200 C210 O220 C230 169.2(4)
C200 C210 O220 K2 36.7(4)
C210 O220 C230 C240 167.9(4)
K2 O220 C230 C240 -57.8(4)
C210 O220 C230 K2 -134.3(4)
O220 C230 C240 O250 62.4(5)
K2 C230 C240 O250 24.6(3)
C230 C240 O250 C260 -172.4(3)
C230 C240 O250 K2 -35.4(4)
C240 O250 C260 C270 179.4(3)
K2 O250 C260 C270 42.5(4)
O250 C260 C270 O280 -61.0(4)
C260 C270 O280 C290 -172.2(3)
C260 C270 O280 K2 49.3(4)
C270 O280 C290 C300 -165.4(3)
K2 O280 C290 C300 -28.8(4)
O280 C290 C300 O310 60.8(4)
C290 C300 O310 C320 167.8(3)
C290 C300 O310 K2 -61.5(3)
C300 O310 C320 C330 161.3(3)
K2 O310 C320 C330 34.3(4)
O310 C320 C330 O340 -66.9(4)
O310 C320 C330 K2 -24.0(3)
C320 C330 O340 C350 -171.2(3)
K2 C330 O340 C350 123.8(3)
C320 C330 O340 K2 64.9(3)
C330 O340 C350 C360 -171.0(3)
K2 O340 C350 C360 -47.6(3)
C200 O190 C360 C350 179.9(3)
K2 O190 C360 C350 -51.9(3)
C200 O190 C360 K2 -128.2(3)
O340 C350 C360 O190 69.0(4)
O340 C350 C360 K2 34.4(2)
C370 C380 O390 C400 71.2(4)
C370 C380 O390 K2 -142.4(3)
C380 O390 C400 C410 171.3(4)
K2 O390 C400 C410 27.5(5)
C420 C430 O440 C450 178.1(3)
C430 O440 C450 C460 -174.2(3)
C470 C480 O490 C500 -172.5(3)
C470 C480 O490 K1 -13.6(5)
C480 O490 C500 C510 -65.9(4)
K1 O490 C500 C510 131.1(3)
C520 C530 O540 C550 176.1(4)
C530 O540 C550 C560 172.9(4)
